data_1567739
loop_
_publ_author_name
'Loginov, Dmitry A.'
'Dolgushin, Fedor M.'
'Konoplev, Vitalii E.'
'Tachaev, Maxim V.'

_publ_section_title
;
 New Aspects of Ruthenium-Mediated Polyhedral Contraction of
 Monocarbollides
;
_journal_issue 10
_journal_name_full Inorganics
_journal_page_first 158
_journal_paper_doi 10.3390/inorganics10100158
_journal_volume 10
_journal_year 2022
_chemical_formula_moiety 'C44 H45 B8 Cl O P2 Ru, 2(C H2 Cl2)'
_chemical_formula_sum 'C46 H49 B8 Cl5 O P2 Ru'
_chemical_formula_weight 1044.59
_space_group_crystal_system monoclinic
_space_group_IT_number 14
_space_group_name_Hall '-P 2ybc'
_space_group_name_H-M_alt 'P 1 21/c 1'
_atom_sites_solution_hydrogens mixed
_atom_sites_solution_primary direct
_audit_creation_method SHELXL-2014/7
_cell_angle_alpha 90
_cell_angle_beta 100.170(11)
_cell_angle_gamma 90
_cell_formula_units_Z 4
_cell_length_a 18.467(11)
_cell_length_b 15.515(9)
_cell_length_c 18.611(11)
_cell_measurement_reflns_used 990
_cell_measurement_temperature 110(2)
_cell_measurement_theta_max 23.0
_cell_measurement_theta_min 2.5
_cell_volume 5249(5)
_computing_cell_refinement 'Bruker SMART'
_computing_data_collection 'Bruker SMART'
_computing_data_reduction 'Bruker SHELXTL'
_computing_molecular_graphics 'Bruker SHELXTL'
_computing_publication_material 'Bruker SHELXTL'
_computing_structure_refinement 'SHELXL-2014/7 (Sheldrick, 2014)'
_computing_structure_solution 'Bruker SHELXTL'
_diffrn_ambient_temperature 110(2)
_diffrn_measured_fraction_theta_full 0.998
_diffrn_measured_fraction_theta_max 0.997
_diffrn_measurement_device_type 'Bruker SMART 1000 CCD area detector'
_diffrn_measurement_method 'phi and omega scans'
_diffrn_radiation_type MoK\a
_diffrn_radiation_wavelength 0.71073
_diffrn_reflns_av_R_equivalents 0.1263
_diffrn_reflns_av_unetI/netI 0.1663
_diffrn_reflns_Laue_measured_fraction_full 0.998
_diffrn_reflns_Laue_measured_fraction_max 0.997
_diffrn_reflns_limit_h_max 22
_diffrn_reflns_limit_h_min -22
_diffrn_reflns_limit_k_max 19
_diffrn_reflns_limit_k_min -19
_diffrn_reflns_limit_l_max 22
_diffrn_reflns_limit_l_min -22
_diffrn_reflns_number 45233
_diffrn_reflns_point_group_measured_fraction_full 0.998
_diffrn_reflns_point_group_measured_fraction_max 0.997
_diffrn_reflns_theta_full 25.242
_diffrn_reflns_theta_max 25.999
_diffrn_reflns_theta_min 1.720
_exptl_absorpt_coefficient_mu 0.647
_exptl_absorpt_correction_T_max 0.928
_exptl_absorpt_correction_T_min 0.560
_exptl_absorpt_correction_type multi-scan
_exptl_crystal_colour red
_exptl_crystal_density_diffrn 1.322
_exptl_crystal_description prism
_exptl_crystal_F_000 2128
_exptl_crystal_size_max 0.480
_exptl_crystal_size_mid 0.320
_exptl_crystal_size_min 0.260
_refine_diff_density_max 2.931
_refine_diff_density_min -1.039
_refine_diff_density_rms 0.158
_refine_ls_extinction_method none
_refine_ls_goodness_of_fit_ref 1.009
_refine_ls_hydrogen_treatment constr
_refine_ls_matrix_type full
_refine_ls_number_parameters 602
_refine_ls_number_reflns 10275
_refine_ls_number_restraints 0
_refine_ls_restrained_S_all 1.009
_refine_ls_R_factor_all 0.1814
_refine_ls_R_factor_gt 0.0987
_refine_ls_shift/su_max 0.001
_refine_ls_shift/su_mean 0.000
_refine_ls_structure_factor_coef Fsqd
_refine_ls_weighting_details 'w=1/[\s^2^(Fo^2^)+(0.1000P)^2^+50.0000P] where P=(Fo^2^+2Fc^2^)/3'
_refine_ls_weighting_scheme calc
_refine_ls_wR_factor_gt 0.2428
_refine_ls_wR_factor_ref 0.2767
_reflns_Friedel_coverage 0.000
_reflns_number_gt 5005
_reflns_number_total 10275
_reflns_threshold_expression 'I > 2\s(I)'
_cod_data_source_file 5a.cif
_cod_data_source_block rucb8pm
_cod_original_sg_symbol_H-M 'P 21/c'
_cod_database_code 1567739
_shelx_shelxl_version_number 2014/7
_shelx_space_group_comment
; 
The symmetry employed for this shelxl refinement is uniquely defined 
by the following loop, which should always be used as a source of 
symmetry information in preference to the above space-group names. 
They are only intended as comments. 
;
_shelx_estimated_absorpt_t_min 0.746
_shelx_estimated_absorpt_t_max 0.850

loop_
_space_group_symop_operation_xyz
'x, y, z'
'-x, y+1/2, -z+1/2'
'-x, -y, -z'
'x, -y-1/2, z-1/2'

loop_
_atom_site_label
_atom_site_type_symbol
_atom_site_fract_x
_atom_site_fract_y
_atom_site_fract_z
_atom_site_U_iso_or_equiv
_atom_site_adp_type
_atom_site_occupancy
_atom_site_site_symmetry_order
_atom_site_calc_flag
_atom_site_refinement_flags_posn
_atom_site_refinement_flags_adp
_atom_site_refinement_flags_occupancy
_atom_site_disorder_assembly
_atom_site_disorder_group
Ru1 Ru 0.26126(4) 0.35840(5) 0.60928(4) 0.0266(2) Uani 1 1 d . . . . .
H1 H 0.2526 0.2726 0.6112 0.032 Uiso 1 1 d R U . . .
Cl1 Cl 0.30009(12) 0.36511(17) 0.49232(13) 0.0313(6) Uani 1 1 d . . . . .
P1 P 0.38328(13) 0.31401(17) 0.65049(14) 0.0276(6) Uani 1 1 d . . . . .
P2 P 0.14131(14) 0.18086(18) 0.62741(14) 0.0287(6) Uani 1 1 d . . . . .
O1 O 0.3317(4) 0.4610(4) 0.7539(4) 0.0308(16) Uani 1 1 d . . . . .
C2 C 0.1829(6) 0.4584(7) 0.5652(6) 0.035(2) Uani 1 1 d . . . . .
B3 B 0.1699(6) 0.2978(8) 0.6366(6) 0.032(3) Uani 1 1 d . . . . .
B4 B 0.2730(6) 0.4338(7) 0.7040(6) 0.030(3) Uani 1 1 d . . . . .
B5 B 0.1282(6) 0.3795(7) 0.5753(7) 0.033(3) Uani 1 1 d . . . . .
H5 H 0.0848 0.3471 0.5150 0.040 Uiso 1 1 d R U . . .
B6 B 0.2091(5) 0.3546(7) 0.7165(5) 0.020(2) Uani 1 1 d . . . . .
H6 H 0.2153 0.3133 0.7633 0.024 Uiso 1 1 d R U . . .
B7 B 0.2201(6) 0.5075(8) 0.6367(7) 0.030(3) Uani 1 1 d . . . . .
H7 H 0.2362 0.5759 0.6395 0.036 Uiso 1 1 d R U . . .
B8 B 0.1241(7) 0.4802(8) 0.6255(7) 0.038(3) Uani 1 1 d . . . . .
H8 H 0.0694 0.5223 0.6066 0.046 Uiso 1 1 d R U . . .
B9 B 0.1168(6) 0.3805(9) 0.6695(7) 0.043(4) Uani 1 1 d . . . . .
H9 H 0.0580 0.3506 0.6909 0.052 Uiso 1 1 d R U . . .
B10 B 0.1801(6) 0.4627(8) 0.7104(7) 0.035(3) Uani 1 1 d . . . . .
H10 H 0.1780 0.5065 0.7556 0.042 Uiso 1 1 d R U . . .
C11 C 0.1736(6) 0.5058(7) 0.4952(6) 0.036(3) Uani 1 1 d . . . . .
C12 C 0.2320(6) 0.5545(6) 0.4770(6) 0.038(3) Uani 1 1 d . . . . .
H12A H 0.2772 0.5578 0.5103 0.045 Uiso 1 1 calc R U . . .
C13 C 0.2244(6) 0.5975(7) 0.4115(7) 0.044(3) Uani 1 1 d . . . . .
H13A H 0.2647 0.6295 0.3998 0.053 Uiso 1 1 calc R U . . .
C14 C 0.1583(7) 0.5947(8) 0.3618(7) 0.049(3) Uani 1 1 d . . . . .
H14A H 0.1530 0.6240 0.3164 0.059 Uiso 1 1 calc R U . . .
C15 C 0.1019(6) 0.5488(7) 0.3806(7) 0.046(3) Uani 1 1 d . . . . .
H15A H 0.0559 0.5484 0.3483 0.055 Uiso 1 1 calc R U . . .
C16 C 0.1087(6) 0.5032(7) 0.4442(7) 0.044(3) Uani 1 1 d . . . . .
H16A H 0.0687 0.4693 0.4537 0.053 Uiso 1 1 calc R U . . .
C17 C 0.3315(6) 0.4581(7) 0.8306(6) 0.041(3) Uani 1 1 d . . . . .
H17A H 0.3823 0.4566 0.8571 0.061 Uiso 1 1 calc R U . . .
H17B H 0.3055 0.4064 0.8422 0.061 Uiso 1 1 calc R U . . .
H17C H 0.3067 0.5095 0.8451 0.061 Uiso 1 1 calc R U . . .
C18 C 0.4092(5) 0.2079(7) 0.6197(6) 0.037(3) Uani 1 1 d . . . . .
C19 C 0.3730(6) 0.1714(7) 0.5536(6) 0.038(3) Uani 1 1 d . . . . .
H19A H 0.3335 0.2013 0.5245 0.046 Uiso 1 1 calc R U . . .
C20 C 0.3951(7) 0.0915(7) 0.5309(7) 0.049(3) Uani 1 1 d . . . . .
H20A H 0.3719 0.0688 0.4851 0.059 Uiso 1 1 calc R U . . .
C21 C 0.4498(7) 0.0450(8) 0.5735(7) 0.057(4) Uani 1 1 d . . . . .
H21A H 0.4641 -0.0098 0.5579 0.068 Uiso 1 1 calc R U . . .
C22 C 0.4839(7) 0.0796(8) 0.6397(7) 0.049(3) Uani 1 1 d . . . . .
H22A H 0.5210 0.0475 0.6702 0.058 Uiso 1 1 calc R U . . .
C23 C 0.4648(6) 0.1587(7) 0.6614(7) 0.043(3) Uani 1 1 d . . . . .
H23A H 0.4900 0.1813 0.7063 0.051 Uiso 1 1 calc R U . . .
C24 C 0.4137(5) 0.3021(6) 0.7496(5) 0.030(2) Uani 1 1 d . . . . .
C25 C 0.3749(6) 0.2479(6) 0.7869(6) 0.033(2) Uani 1 1 d . . . . .
H25A H 0.3319 0.2201 0.7619 0.040 Uiso 1 1 calc R U . . .
C26 C 0.3979(7) 0.2334(7) 0.8608(6) 0.044(3) Uani 1 1 d . . . . .
H26A H 0.3706 0.1963 0.8866 0.053 Uiso 1 1 calc R U . . .
C27 C 0.4591(7) 0.2720(8) 0.8956(6) 0.046(3) Uani 1 1 d . . . . .
H27A H 0.4742 0.2623 0.9465 0.055 Uiso 1 1 calc R U . . .
C28 C 0.5011(7) 0.3259(8) 0.8596(6) 0.050(3) Uani 1 1 d . . . . .
H28A H 0.5451 0.3510 0.8852 0.060 Uiso 1 1 calc R U . . .
C29 C 0.4779(6) 0.3428(7) 0.7851(6) 0.040(3) Uani 1 1 d . . . . .
H29A H 0.5048 0.3807 0.7596 0.048 Uiso 1 1 calc R U . . .
C30 C 0.4503(5) 0.3877(7) 0.6222(5) 0.032(2) Uani 1 1 d . . . . .
C31 C 0.5086(5) 0.3593(8) 0.5914(5) 0.034(2) Uani 1 1 d . . . . .
H31A H 0.5149 0.2993 0.5841 0.041 Uiso 1 1 calc R U . . .
C32 C 0.5574(6) 0.4163(8) 0.5714(6) 0.041(3) Uani 1 1 d . . . . .
H32A H 0.5970 0.3955 0.5499 0.049 Uiso 1 1 calc R U . . .
C33 C 0.5504(6) 0.5035(8) 0.5816(5) 0.040(3) Uani 1 1 d . . . . .
H33A H 0.5847 0.5426 0.5670 0.049 Uiso 1 1 calc R U . . .
C34 C 0.4930(6) 0.5339(8) 0.6134(6) 0.043(3) Uani 1 1 d . . . . .
H34A H 0.4882 0.5939 0.6214 0.052 Uiso 1 1 calc R U . . .
C35 C 0.4428(6) 0.4769(7) 0.6336(6) 0.038(3) Uani 1 1 d . . . . .
H35A H 0.4032 0.4978 0.6551 0.045 Uiso 1 1 calc R U . . .
C36 C 0.1294(5) 0.1454(7) 0.5344(5) 0.030(2) Uani 1 1 d . . . . .
C37 C 0.1571(6) 0.1900(7) 0.4802(6) 0.036(3) Uani 1 1 d . . . . .
H37A H 0.1834 0.2422 0.4919 0.043 Uiso 1 1 calc R U . . .
C38 C 0.1467(6) 0.1590(8) 0.4094(6) 0.047(3) Uani 1 1 d . . . . .
H38A H 0.1636 0.1912 0.3722 0.056 Uiso 1 1 calc R U . . .
C39 C 0.1125(6) 0.0824(7) 0.3934(6) 0.043(3) Uani 1 1 d . . . . .
H39A H 0.1067 0.0609 0.3449 0.051 Uiso 1 1 calc R U . . .
C40 C 0.0856(6) 0.0348(7) 0.4456(6) 0.043(3) Uani 1 1 d . . . . .
H40A H 0.0612 -0.0185 0.4332 0.052 Uiso 1 1 calc R U . . .
C41 C 0.0947(5) 0.0658(7) 0.5161(5) 0.031(2) Uani 1 1 d . . . . .
H41A H 0.0773 0.0330 0.5526 0.037 Uiso 1 1 calc R U . . .
C42 C 0.0523(6) 0.1639(6) 0.6541(6) 0.032(2) Uani 1 1 d . . . . .
C43 C -0.0051(6) 0.2128(7) 0.6187(6) 0.039(3) Uani 1 1 d . . . . .
H43A H 0.0025 0.2531 0.5823 0.047 Uiso 1 1 calc R U . . .
C44 C -0.0751(7) 0.2024(8) 0.6371(8) 0.052(3) Uani 1 1 d . . . . .
H44A H -0.1155 0.2351 0.6127 0.062 Uiso 1 1 calc R U . . .
C45 C -0.0845(6) 0.1464(8) 0.6891(7) 0.052(3) Uani 1 1 d . . . . .
H45A H -0.1320 0.1407 0.7016 0.063 Uiso 1 1 calc R U . . .
C46 C -0.0272(7) 0.0960(8) 0.7258(7) 0.052(3) Uani 1 1 d . . . . .
H46A H -0.0354 0.0563 0.7625 0.062 Uiso 1 1 calc R U . . .
C47 C 0.0415(6) 0.1050(7) 0.7078(6) 0.044(3) Uani 1 1 d . . . . .
H47A H 0.0814 0.0712 0.7318 0.053 Uiso 1 1 calc R U . . .
C48 C 0.2091(5) 0.1144(7) 0.6798(5) 0.034(3) Uani 1 1 d . . . . .
C49 C 0.2509(5) 0.0569(7) 0.6459(6) 0.036(3) Uani 1 1 d . . . . .
H49A H 0.2435 0.0542 0.5941 0.043 Uiso 1 1 calc R U . . .
C50 C 0.3038(6) 0.0030(8) 0.6874(7) 0.052(3) Uani 1 1 d . . . . .
H50A H 0.3335 -0.0333 0.6635 0.062 Uiso 1 1 calc R U . . .
C51 C 0.3125(7) 0.0026(8) 0.7612(7) 0.051(3) Uani 1 1 d . . . . .
H51A H 0.3473 -0.0355 0.7885 0.061 Uiso 1 1 calc R U . . .
C52 C 0.2717(7) 0.0567(8) 0.7971(6) 0.050(3) Uani 1 1 d . . . . .
H52A H 0.2790 0.0563 0.8489 0.060 Uiso 1 1 calc R U . . .
C53 C 0.2187(6) 0.1131(7) 0.7567(6) 0.039(3) Uani 1 1 d . . . . .
H53A H 0.1900 0.1496 0.7815 0.047 Uiso 1 1 calc R U . . .
Cl1S Cl 0.7649(4) 0.4054(5) 1.0202(5) 0.103(2) Uani 0.6667 1 d . . P . .
Cl2S Cl 0.6349(4) 0.3139(7) 1.0302(5) 0.156(4) Uani 0.6667 1 d . . P . .
C1S C 0.7201(14) 0.319(2) 0.9922(16) 0.132(13) Uani 0.6667 1 d . . P . .
H1SA H 0.7509 0.2679 1.0078 0.159 Uiso 0.6667 1 calc R U P . .
H1SB H 0.7082 0.3193 0.9382 0.159 Uiso 0.6667 1 calc R U P . .
Cl3S Cl 0.1093(5) -0.2821(5) 0.5666(5) 0.112(3) Uani 0.6667 1 d . . P . .
Cl4S Cl 0.1090(5) -0.1282(5) 0.6503(4) 0.120(3) Uani 0.6667 1 d . . P . .
C2S C 0.0641(13) -0.2094(17) 0.6026(15) 0.107(11) Uani 0.6667 1 d . . P . .
H2SA H 0.0355 -0.2394 0.6353 0.128 Uiso 0.6667 1 calc R U P . .
H2SB H 0.0282 -0.1836 0.5627 0.128 Uiso 0.6667 1 calc R U P . .
Cl5S Cl 0.3696(5) 0.8032(7) 0.1872(6) 0.087(3) Uani 0.5 1 d . . P A 1
Cl6S Cl 0.2657(6) 0.7452(7) 0.2697(7) 0.115(4) Uani 0.5 1 d . . P A 1
Cl5' Cl 0.3501(18) 0.756(2) 0.195(2) 0.087(3) Uani 0.1667 1 d . . P A 2
Cl6' Cl 0.3023(18) 0.788(2) 0.326(2) 0.115(4) Uani 0.1667 1 d . . P A 2
C3S C 0.318(2) 0.8161(17) 0.262(2) 0.153(16) Uani 0.6667 1 d . . P . .
H3SA H 0.3529 0.8241 0.3084 0.183 Uiso 0.5 1 d R U P A 1
H3SB H 0.2892 0.8701 0.2524 0.183 Uiso 0.5 1 d R U P A 1
H3SC H 0.2751 0.8469 0.2386 0.183 Uiso 0.1667 1 d R U P A 2
H3SD H 0.3558 0.8583 0.2753 0.183 Uiso 0.1667 1 d R U P A 2

loop_
_atom_site_aniso_label
_atom_site_aniso_U_11
_atom_site_aniso_U_22
_atom_site_aniso_U_33
_atom_site_aniso_U_23
_atom_site_aniso_U_13
_atom_site_aniso_U_12
Ru1 0.0204(4) 0.0279(4) 0.0337(5) -0.0009(4) 0.0109(3) -0.0022(4)
Cl1 0.0286(12) 0.0372(15) 0.0317(13) 0.0004(11) 0.0150(10) -0.0040(12)
P1 0.0226(13) 0.0273(15) 0.0352(15) -0.0009(12) 0.0113(11) 0.0000(11)
P2 0.0251(13) 0.0288(14) 0.0347(15) -0.0024(12) 0.0121(11) -0.0047(11)
O1 0.032(4) 0.031(4) 0.033(4) -0.007(3) 0.015(3) -0.008(3)
C2 0.043(6) 0.027(6) 0.038(6) -0.001(5) 0.014(5) -0.009(5)
B3 0.020(6) 0.057(8) 0.022(6) 0.005(5) 0.011(5) -0.001(5)
B4 0.031(6) 0.023(6) 0.038(7) -0.005(5) 0.014(5) 0.000(5)
B5 0.019(6) 0.028(7) 0.053(8) -0.001(5) 0.010(5) 0.003(5)
B6 0.023(5) 0.020(5) 0.022(5) -0.007(5) 0.016(4) 0.001(5)
B7 0.026(6) 0.022(6) 0.043(7) -0.007(5) 0.009(5) -0.003(5)
B8 0.024(6) 0.035(8) 0.056(8) -0.006(6) 0.010(6) 0.000(5)
B9 0.021(6) 0.067(10) 0.045(8) -0.013(7) 0.015(6) -0.008(6)
B10 0.025(6) 0.029(7) 0.056(8) -0.001(6) 0.019(6) 0.002(5)
C11 0.030(6) 0.028(6) 0.049(7) -0.001(5) 0.007(5) 0.002(5)
C12 0.035(6) 0.025(6) 0.053(7) 0.001(5) 0.006(5) 0.002(5)
C13 0.043(7) 0.026(6) 0.061(8) 0.006(6) 0.003(6) -0.003(5)
C14 0.054(8) 0.042(7) 0.049(7) 0.008(6) 0.000(6) 0.012(6)
C15 0.037(7) 0.041(7) 0.053(8) 0.010(6) -0.009(6) 0.007(6)
C16 0.040(7) 0.031(6) 0.060(8) -0.008(6) 0.008(6) -0.004(5)
C17 0.041(6) 0.042(7) 0.042(7) -0.001(5) 0.016(5) -0.004(5)
C18 0.025(6) 0.034(6) 0.056(7) 0.004(5) 0.018(5) 0.006(5)
C19 0.044(7) 0.030(6) 0.045(7) 0.006(5) 0.021(5) 0.001(5)
C20 0.078(9) 0.028(7) 0.048(7) -0.007(5) 0.028(7) 0.004(6)
C21 0.073(9) 0.041(7) 0.068(9) 0.013(7) 0.046(8) 0.022(7)
C22 0.048(7) 0.044(8) 0.053(8) -0.008(6) 0.008(6) 0.015(6)
C23 0.026(6) 0.043(7) 0.060(7) -0.003(6) 0.010(5) 0.012(5)
C24 0.028(5) 0.027(6) 0.036(6) -0.007(5) 0.008(5) 0.006(4)
C25 0.036(6) 0.030(6) 0.037(6) 0.006(5) 0.013(5) 0.006(5)
C26 0.049(7) 0.042(7) 0.045(7) 0.010(6) 0.023(6) 0.010(6)
C27 0.068(9) 0.051(8) 0.020(6) 0.005(5) 0.013(6) 0.015(7)
C28 0.056(8) 0.053(8) 0.040(7) -0.008(6) 0.008(6) 0.011(6)
C29 0.045(7) 0.037(7) 0.036(6) -0.002(5) 0.008(5) -0.001(5)
C30 0.029(5) 0.035(6) 0.032(6) 0.003(5) 0.006(4) -0.005(5)
C31 0.024(5) 0.045(6) 0.032(5) -0.002(5) 0.003(4) -0.005(5)
C32 0.022(5) 0.065(9) 0.034(6) 0.006(6) 0.003(5) -0.004(6)
C33 0.034(6) 0.064(9) 0.023(6) 0.007(5) 0.004(5) -0.015(6)
C34 0.036(6) 0.048(7) 0.046(7) 0.001(6) 0.006(5) -0.016(6)
C35 0.034(6) 0.046(7) 0.037(6) 0.001(5) 0.016(5) -0.005(5)
C36 0.025(5) 0.029(6) 0.035(5) -0.003(5) 0.007(4) -0.008(5)
C37 0.042(6) 0.034(6) 0.035(6) -0.001(5) 0.017(5) -0.006(5)
C38 0.050(7) 0.068(9) 0.026(6) -0.007(6) 0.015(5) -0.016(6)
C39 0.046(7) 0.047(7) 0.037(7) -0.018(6) 0.014(5) -0.005(6)
C40 0.042(7) 0.042(7) 0.046(7) -0.023(6) 0.009(5) -0.013(5)
C41 0.030(5) 0.033(6) 0.031(6) -0.002(5) 0.011(4) -0.004(5)
C42 0.036(6) 0.025(6) 0.042(6) -0.003(4) 0.023(5) -0.011(5)
C43 0.035(6) 0.034(6) 0.053(7) -0.001(5) 0.019(5) -0.005(5)
C44 0.040(7) 0.034(7) 0.087(10) -0.002(6) 0.028(7) -0.001(5)
C45 0.036(6) 0.052(8) 0.077(9) -0.019(7) 0.032(6) -0.020(6)
C46 0.055(8) 0.059(8) 0.048(8) 0.004(6) 0.028(6) -0.005(7)
C47 0.040(6) 0.048(7) 0.050(7) 0.001(6) 0.024(6) -0.005(6)
C48 0.031(6) 0.046(7) 0.024(5) -0.014(5) 0.003(4) -0.004(5)
C49 0.026(5) 0.038(7) 0.041(6) 0.004(5) 0.001(5) -0.004(5)
C50 0.039(7) 0.048(8) 0.068(9) 0.002(7) 0.002(6) 0.001(6)
C51 0.049(8) 0.038(7) 0.059(9) 0.008(6) -0.007(6) -0.010(6)
C52 0.054(8) 0.062(9) 0.026(6) 0.006(6) -0.014(5) -0.022(7)
C53 0.052(7) 0.023(6) 0.042(7) 0.003(5) 0.009(5) -0.011(5)
Cl1S 0.089(5) 0.078(5) 0.146(7) 0.040(4) 0.032(4) 0.001(4)
Cl2S 0.081(5) 0.243(11) 0.129(7) 0.100(7) -0.024(5) -0.047(6)
C1S 0.081(19) 0.17(3) 0.11(2) 0.00(2) -0.063(17) -0.06(2)
Cl3S 0.120(6) 0.077(5) 0.129(6) 0.013(4) -0.010(5) 0.027(4)
Cl4S 0.139(7) 0.091(5) 0.109(6) -0.003(4) -0.033(5) 0.014(5)
C2S 0.067(16) 0.11(2) 0.12(2) -0.062(18) -0.038(15) 0.045(15)
Cl5S 0.064(6) 0.108(9) 0.094(6) 0.016(7) 0.029(4) 0.040(6)
Cl6S 0.097(7) 0.095(8) 0.158(10) 0.045(7) 0.031(7) -0.023(6)
Cl5' 0.064(6) 0.108(9) 0.094(6) 0.016(7) 0.029(4) 0.040(6)
Cl6' 0.097(7) 0.095(8) 0.158(10) 0.045(7) 0.031(7) -0.023(6)
C3S 0.26(5) 0.048(17) 0.18(3) 0.026(19) 0.11(3) 0.07(2)

loop_
_atom_type_symbol
_atom_type_description
_atom_type_scat_dispersion_real
_atom_type_scat_dispersion_imag
_atom_type_scat_source
C C 0.0033 0.0016 'International Tables Vol C Tables 4.2.6.8 and 6.1.1.4'
H H 0.0000 0.0000 'International Tables Vol C Tables 4.2.6.8 and 6.1.1.4'
B B 0.0013 0.0007 'International Tables Vol C Tables 4.2.6.8 and 6.1.1.4'
O O 0.0106 0.0060 'International Tables Vol C Tables 4.2.6.8 and 6.1.1.4'
P P 0.1023 0.0942 'International Tables Vol C Tables 4.2.6.8 and 6.1.1.4'
Cl Cl 0.1484 0.1585 'International Tables Vol C Tables 4.2.6.8 and 6.1.1.4'
Ru Ru -1.2594 0.8363 'International Tables Vol C Tables 4.2.6.8 and 6.1.1.4'

loop_
_geom_angle_atom_site_label_1
_geom_angle_atom_site_label_2
_geom_angle_atom_site_label_3
_geom_angle
_geom_angle_site_symmetry_1
_geom_angle_site_symmetry_3
_geom_angle_publ_flag
B3 Ru1 B4 90.8(5) . . ?
B3 Ru1 C2 84.3(4) . . ?
B4 Ru1 C2 83.3(4) . . ?
B3 Ru1 P1 124.2(3) . . ?
B4 Ru1 P1 86.5(3) . . ?
C2 Ru1 P1 149.9(3) . . ?
B3 Ru1 B6 46.5(4) . . ?
B4 Ru1 B6 45.6(4) . . ?
C2 Ru1 B6 89.6(4) . . ?
P1 Ru1 B6 103.1(3) . . ?
B3 Ru1 Cl1 128.8(3) . . ?
B4 Ru1 Cl1 137.1(3) . . ?
C2 Ru1 Cl1 85.0(3) . . ?
P1 Ru1 Cl1 83.49(9) . . ?
B6 Ru1 Cl1 173.3(3) . . ?
B3 Ru1 B5 45.6(4) . . ?
B4 Ru1 B5 95.3(4) . . ?
C2 Ru1 B5 40.4(4) . . ?
P1 Ru1 B5 169.6(3) . . ?
B6 Ru1 B5 71.5(4) . . ?
Cl1 Ru1 B5 101.9(3) . . ?
B3 Ru1 B7 94.5(4) . . ?
B4 Ru1 B7 46.0(4) . . ?
C2 Ru1 B7 38.5(4) . . ?
P1 Ru1 B7 120.6(3) . . ?
B6 Ru1 B7 70.6(4) . . ?
Cl1 Ru1 B7 107.0(3) . . ?
B5 Ru1 B7 66.7(4) . . ?
B3 Ru1 H1 55.8 . . ?
B4 Ru1 H1 121.8 . . ?
C2 Ru1 H1 129.9 . . ?
P1 Ru1 H1 79.2 . . ?
B6 Ru1 H1 83.4 . . ?
Cl1 Ru1 H1 97.0 . . ?
B5 Ru1 H1 91.2 . . ?
B7 Ru1 H1 149.9 . . ?
C30 P1 C18 104.1(5) . . ?
C30 P1 C24 104.4(5) . . ?
C18 P1 C24 99.9(5) . . ?
C30 P1 Ru1 112.4(3) . . ?
C18 P1 Ru1 116.7(4) . . ?
C24 P1 Ru1 117.5(3) . . ?
C48 P2 C36 107.8(5) . . ?
C48 P2 C42 110.4(5) . . ?
C36 P2 C42 104.9(5) . . ?
C48 P2 B3 110.5(5) . . ?
C36 P2 B3 111.5(5) . . ?
C42 P2 B3 111.5(5) . . ?
B4 O1 C17 122.0(8) . . ?
C11 C2 B7 117.9(9) . . ?
C11 C2 B5 120.0(9) . . ?
B7 C2 B5 117.0(9) . . ?
C11 C2 B8 119.1(9) . . ?
B7 C2 B8 65.7(7) . . ?
B5 C2 B8 66.1(7) . . ?
C11 C2 Ru1 130.6(7) . . ?
B7 C2 Ru1 82.3(6) . . ?
B5 C2 Ru1 78.7(6) . . ?
B8 C2 Ru1 110.2(7) . . ?
B6 B3 B5 104.5(9) . . ?
B6 B3 B9 61.5(6) . . ?
B5 B3 B9 60.6(7) . . ?
B6 B3 P2 128.4(7) . . ?
B5 B3 P2 122.8(8) . . ?
B9 B3 P2 124.0(7) . . ?
B6 B3 Ru1 75.5(5) . . ?
B5 B3 Ru1 78.4(6) . . ?
B9 B3 Ru1 106.2(7) . . ?
P2 B3 Ru1 129.8(6) . . ?
O1 B4 B6 127.0(9) . . ?
O1 B4 B10 122.1(9) . . ?
B6 B4 B10 59.5(6) . . ?
O1 B4 B7 122.2(9) . . ?
B6 B4 B7 103.7(8) . . ?
B10 B4 B7 59.5(6) . . ?
O1 B4 Ru1 134.2(8) . . ?
B6 B4 Ru1 75.4(5) . . ?
B10 B4 Ru1 103.7(7) . . ?
B7 B4 Ru1 79.1(6) . . ?
C2 B5 B3 113.8(8) . . ?
C2 B5 B9 106.8(9) . . ?
B3 B5 B9 59.7(7) . . ?
C2 B5 B8 59.8(6) . . ?
B3 B5 B8 109.3(9) . . ?
B9 B5 B8 58.1(7) . . ?
C2 B5 Ru1 60.9(5) . . ?
B3 B5 Ru1 56.0(5) . . ?
B9 B5 Ru1 92.0(6) . . ?
B8 B5 Ru1 96.5(6) . . ?
C2 B5 H5 118.3 . . ?
B3 B5 H5 113.1 . . ?
B9 B5 H5 130.9 . . ?
B8 B5 H5 131.9 . . ?
Ru1 B5 H5 125.8 . . ?
B4 B6 B10 61.7(6) . . ?
B4 B6 B3 115.1(7) . . ?
B10 B6 B3 110.2(8) . . ?
B4 B6 B9 112.2(8) . . ?
B10 B6 B9 60.6(7) . . ?
B3 B6 B9 59.7(6) . . ?
B4 B6 Ru1 59.0(5) . . ?
B10 B6 Ru1 95.0(6) . . ?
B3 B6 Ru1 58.0(4) . . ?
B9 B6 Ru1 94.3(6) . . ?
B4 B6 H6 123.5 . . ?
B10 B6 H6 127.7 . . ?
B3 B6 H6 110.7 . . ?
B9 B6 H6 118.7 . . ?
Ru1 B6 H6 134.4 . . ?
C2 B7 B8 61.1(7) . . ?
C2 B7 B10 106.2(8) . . ?
B8 B7 B10 58.1(7) . . ?
C2 B7 B4 111.8(8) . . ?
B8 B7 B4 109.0(8) . . ?
B10 B7 B4 59.0(6) . . ?
C2 B7 Ru1 59.2(5) . . ?
B8 B7 Ru1 94.9(6) . . ?
B10 B7 Ru1 88.8(6) . . ?
B4 B7 Ru1 54.9(5) . . ?
C2 B7 H7 125.3 . . ?
B8 B7 H7 119.1 . . ?
B10 B7 H7 118.6 . . ?
B4 B7 H7 117.4 . . ?
Ru1 B7 H7 143.8 . . ?
C2 B8 B10 102.5(8) . . ?
C2 B8 B9 103.8(8) . . ?
B10 B8 B9 61.8(7) . . ?
C2 B8 B7 53.2(6) . . ?
B10 B8 B7 61.2(7) . . ?
B9 B8 B7 107.9(9) . . ?
C2 B8 B5 54.1(6) . . ?
B10 B8 B5 105.0(9) . . ?
B9 B8 B5 60.2(7) . . ?
B7 B8 B5 97.6(8) . . ?
C2 B8 H8 120.5 . . ?
B10 B8 H8 132.9 . . ?
B9 B8 H8 118.9 . . ?
B7 B8 H8 131.6 . . ?
B5 B8 H8 115.1 . . ?
B8 B9 B3 112.3(8) . . ?
B8 B9 B5 61.7(7) . . ?
B3 B9 B5 59.7(6) . . ?
B8 B9 B10 58.7(7) . . ?
B3 B9 B10 107.3(8) . . ?
B5 B9 B10 103.8(8) . . ?
B8 B9 B6 105.9(8) . . ?
B3 B9 B6 58.8(6) . . ?
B5 B9 B6 101.9(7) . . ?
B10 B9 B6 58.0(6) . . ?
B8 B9 H9 126.0 . . ?
B3 B9 H9 112.7 . . ?
B5 B9 H9 122.7 . . ?
B10 B9 H9 129.3 . . ?
B6 B9 H9 122.3 . . ?
B8 B10 B6 109.3(9) . . ?
B8 B10 B4 113.4(9) . . ?
B6 B10 B4 58.8(6) . . ?
B8 B10 B9 59.5(8) . . ?
B6 B10 B9 61.4(7) . . ?
B4 B10 B9 110.5(8) . . ?
B8 B10 B7 60.7(7) . . ?
B6 B10 B7 104.8(8) . . ?
B4 B10 B7 61.5(6) . . ?
B9 B10 B7 105.8(9) . . ?
B8 B10 H10 120.4 . . ?
B6 B10 H10 126.7 . . ?
B4 B10 H10 111.8 . . ?
B9 B10 H10 131.2 . . ?
B7 B10 H10 115.0 . . ?
C16 C11 C12 117.0(11) . . ?
C16 C11 C2 122.6(10) . . ?
C12 C11 C2 120.3(10) . . ?
C13 C12 C11 120.8(11) . . ?
C13 C12 H12A 119.6 . . ?
C11 C12 H12A 119.6 . . ?
C12 C13 C14 120.8(11) . . ?
C12 C13 H13A 119.6 . . ?
C14 C13 H13A 119.6 . . ?
C15 C14 C13 117.8(11) . . ?
C15 C14 H14A 121.1 . . ?
C13 C14 H14A 121.1 . . ?
C14 C15 C16 122.5(11) . . ?
C14 C15 H15A 118.8 . . ?
C16 C15 H15A 118.8 . . ?
C15 C16 C11 120.9(11) . . ?
C15 C16 H16A 119.5 . . ?
C11 C16 H16A 119.5 . . ?
O1 C17 H17A 109.5 . . ?
O1 C17 H17B 109.5 . . ?
H17A C17 H17B 109.5 . . ?
O1 C17 H17C 109.5 . . ?
H17A C17 H17C 109.5 . . ?
H17B C17 H17C 109.5 . . ?
C23 C18 C19 116.9(10) . . ?
C23 C18 P1 121.6(9) . . ?
C19 C18 P1 121.5(8) . . ?
C20 C19 C18 120.2(11) . . ?
C20 C19 H19A 119.9 . . ?
C18 C19 H19A 119.9 . . ?
C21 C20 C19 121.1(12) . . ?
C21 C20 H20A 119.5 . . ?
C19 C20 H20A 119.5 . . ?
C20 C21 C22 118.8(11) . . ?
C20 C21 H21A 120.6 . . ?
C22 C21 H21A 120.6 . . ?
C23 C22 C21 120.7(12) . . ?
C23 C22 H22A 119.6 . . ?
C21 C22 H22A 119.6 . . ?
C22 C23 C18 122.2(12) . . ?
C22 C23 H23A 118.9 . . ?
C18 C23 H23A 118.9 . . ?
C25 C24 C29 120.7(10) . . ?
C25 C24 P1 118.4(8) . . ?
C29 C24 P1 120.7(8) . . ?
C24 C25 C26 120.5(11) . . ?
C24 C25 H25A 119.8 . . ?
C26 C25 H25A 119.8 . . ?
C27 C26 C25 119.5(11) . . ?
C27 C26 H26A 120.2 . . ?
C25 C26 H26A 120.2 . . ?
C26 C27 C28 121.9(11) . . ?
C26 C27 H27A 119.0 . . ?
C28 C27 H27A 119.0 . . ?
C27 C28 C29 119.4(12) . . ?
C27 C28 H28A 120.3 . . ?
C29 C28 H28A 120.3 . . ?
C28 C29 C24 117.9(10) . . ?
C28 C29 H29A 121.1 . . ?
C24 C29 H29A 121.1 . . ?
C31 C30 C35 118.7(9) . . ?
C31 C30 P1 122.5(8) . . ?
C35 C30 P1 118.8(8) . . ?
C32 C31 C30 120.6(11) . . ?
C32 C31 H31A 119.7 . . ?
C30 C31 H31A 119.7 . . ?
C31 C32 C33 121.3(11) . . ?
C31 C32 H32A 119.4 . . ?
C33 C32 H32A 119.4 . . ?
C32 C33 C34 119.4(10) . . ?
C32 C33 H33A 120.3 . . ?
C34 C33 H33A 120.3 . . ?
C35 C34 C33 120.0(11) . . ?
C35 C34 H34A 120.0 . . ?
C33 C34 H34A 120.0 . . ?
C34 C35 C30 120.0(10) . . ?
C34 C35 H35A 120.0 . . ?
C30 C35 H35A 120.0 . . ?
C37 C36 C41 118.2(9) . . ?
C37 C36 P2 123.3(8) . . ?
C41 C36 P2 118.4(7) . . ?
C38 C37 C36 120.6(10) . . ?
C38 C37 H37A 119.7 . . ?
C36 C37 H37A 119.7 . . ?
C39 C38 C37 119.8(10) . . ?
C39 C38 H38A 120.1 . . ?
C37 C38 H38A 120.1 . . ?
C38 C39 C40 121.7(10) . . ?
C38 C39 H39A 119.1 . . ?
C40 C39 H39A 119.1 . . ?
C41 C40 C39 119.0(10) . . ?
C41 C40 H40A 120.5 . . ?
C39 C40 H40A 120.5 . . ?
C40 C41 C36 120.7(9) . . ?
C40 C41 H41A 119.7 . . ?
C36 C41 H41A 119.7 . . ?
C43 C42 C47 120.7(9) . . ?
C43 C42 P2 116.5(7) . . ?
C47 C42 P2 122.8(9) . . ?
C42 C43 C44 119.0(11) . . ?
C42 C43 H43A 120.5 . . ?
C44 C43 H43A 120.5 . . ?
C45 C44 C43 119.7(12) . . ?
C45 C44 H44A 120.2 . . ?
C43 C44 H44A 120.2 . . ?
C44 C45 C46 122.4(11) . . ?
C44 C45 H45A 118.8 . . ?
C46 C45 H45A 118.8 . . ?
C47 C46 C45 118.4(11) . . ?
C47 C46 H46A 120.8 . . ?
C45 C46 H46A 120.8 . . ?
C46 C47 C42 119.8(11) . . ?
C46 C47 H47A 120.1 . . ?
C42 C47 H47A 120.1 . . ?
C49 C48 C53 117.8(10) . . ?
C49 C48 P2 120.9(8) . . ?
C53 C48 P2 121.1(8) . . ?
C48 C49 C50 121.0(11) . . ?
C48 C49 H49A 119.5 . . ?
C50 C49 H49A 119.5 . . ?
C51 C50 C49 120.4(12) . . ?
C51 C50 H50A 119.8 . . ?
C49 C50 H50A 119.8 . . ?
C50 C51 C52 120.8(12) . . ?
C50 C51 H51A 119.6 . . ?
C52 C51 H51A 119.6 . . ?
C51 C52 C53 120.2(11) . . ?
C51 C52 H52A 119.9 . . ?
C53 C52 H52A 119.9 . . ?
C48 C53 C52 119.7(11) . . ?
C48 C53 H53A 120.1 . . ?
C52 C53 H53A 120.1 . . ?
Cl1S C1S Cl2S 110(2) . . ?
Cl1S C1S H1SA 109.7 . . ?
Cl2S C1S H1SA 109.7 . . ?
Cl1S C1S H1SB 109.7 . . ?
Cl2S C1S H1SB 109.7 . . ?
H1SA C1S H1SB 108.2 . . ?
Cl3S C2S Cl4S 120.1(16) . . ?
Cl3S C2S H2SA 107.3 . . ?
Cl4S C2S H2SA 107.3 . . ?
Cl3S C2S H2SB 107.3 . . ?
Cl4S C2S H2SB 107.3 . . ?
H2SA C2S H2SB 106.9 . . ?
Cl6' C3S Cl5' 128(3) . . ?
Cl6S C3S Cl5S 115(2) . . ?
Cl6S C3S H3SA 110.3 . . ?
Cl5S C3S H3SA 109.0 . . ?
Cl6S C3S H3SB 108.1 . . ?
Cl5S C3S H3SB 106.5 . . ?
H3SA C3S H3SB 107.4 . . ?
Cl6' C3S H3SC 106.2 . . ?
Cl5' C3S H3SC 107.4 . . ?
Cl6' C3S H3SD 105.1 . . ?
Cl5' C3S H3SD 102.6 . . ?
H3SC C3S H3SD 106.3 . . ?

loop_
_geom_bond_atom_site_label_1
_geom_bond_atom_site_label_2
_geom_bond_distance
_geom_bond_site_symmetry_2
_geom_bond_publ_flag
Ru1 B3 2.072(11) . ?
Ru1 B4 2.095(11) . ?
Ru1 C2 2.181(11) . ?
Ru1 P1 2.351(3) . ?
Ru1 B6 2.364(9) . ?
Ru1 Cl1 2.411(3) . ?
Ru1 B5 2.449(11) . ?
Ru1 B7 2.516(12) . ?
Ru1 H1 1.3414 . ?
P1 C30 1.829(10) . ?
P1 C18 1.835(11) . ?
P1 C24 1.840(10) . ?
P2 C48 1.775(11) . ?
P2 C36 1.794(10) . ?
P2 C42 1.818(10) . ?
P2 B3 1.889(13) . ?
O1 B4 1.363(13) . ?
O1 C17 1.429(12) . ?
C2 C11 1.478(15) . ?
C2 B7 1.582(15) . ?
C2 B5 1.620(15) . ?
C2 B8 1.728(16) . ?
B3 B6 1.770(15) . ?
B3 B5 1.786(17) . ?
B3 B9 1.787(17) . ?
B4 B6 1.746(15) . ?
B4 B10 1.797(15) . ?
B4 B7 1.844(17) . ?
B5 B9 1.802(18) . ?
B5 B8 1.829(17) . ?
B5 H5 1.3553 . ?
B6 B10 1.759(16) . ?
B6 B9 1.819(16) . ?
B6 H6 1.0711 . ?
B7 B8 1.799(16) . ?
B7 B10 1.807(16) . ?
B7 H7 1.1003 . ?
B8 B10 1.751(19) . ?
B8 B9 1.76(2) . ?
B8 H8 1.2027 . ?
B9 B10 1.806(18) . ?
B9 H9 1.3057 . ?
B10 H10 1.0864 . ?
C11 C16 1.392(15) . ?
C11 C12 1.407(14) . ?
C12 C13 1.375(15) . ?
C12 H12A 0.9500 . ?
C13 C14 1.395(16) . ?
C13 H13A 0.9500 . ?
C14 C15 1.358(16) . ?
C14 H14A 0.9500 . ?
C15 C16 1.364(16) . ?
C15 H15A 0.9500 . ?
C16 H16A 0.9500 . ?
C17 H17A 0.9800 . ?
C17 H17B 0.9800 . ?
C17 H17C 0.9800 . ?
C18 C23 1.399(14) . ?
C18 C19 1.411(15) . ?
C19 C20 1.393(15) . ?
C19 H19A 0.9500 . ?
C20 C21 1.373(17) . ?
C20 H20A 0.9500 . ?
C21 C22 1.390(18) . ?
C21 H21A 0.9500 . ?
C22 C23 1.357(15) . ?
C22 H22A 0.9500 . ?
C23 H23A 0.9500 . ?
C24 C25 1.371(14) . ?
C24 C29 1.402(14) . ?
C25 C26 1.384(15) . ?
C25 H25A 0.9500 . ?
C26 C27 1.341(16) . ?
C26 H26A 0.9500 . ?
C27 C28 1.391(17) . ?
C27 H27A 0.9500 . ?
C28 C29 1.401(15) . ?
C28 H28A 0.9500 . ?
C29 H29A 0.9500 . ?
C30 C31 1.380(13) . ?
C30 C35 1.410(14) . ?
C31 C32 1.361(14) . ?
C31 H31A 0.9500 . ?
C32 C33 1.375(16) . ?
C32 H32A 0.9500 . ?
C33 C34 1.385(15) . ?
C33 H33A 0.9500 . ?
C34 C35 1.380(14) . ?
C34 H34A 0.9500 . ?
C35 H35A 0.9500 . ?
C36 C37 1.392(13) . ?
C36 C41 1.406(13) . ?
C37 C38 1.383(14) . ?
C37 H37A 0.9500 . ?
C38 C39 1.354(15) . ?
C38 H38A 0.9500 . ?
C39 C40 1.381(15) . ?
C39 H39A 0.9500 . ?
C40 C41 1.379(14) . ?
C40 H40A 0.9500 . ?
C41 H41A 0.9500 . ?
C42 C43 1.374(15) . ?
C42 C47 1.393(14) . ?
C43 C44 1.404(15) . ?
C43 H43A 0.9500 . ?
C44 C45 1.335(17) . ?
C44 H44A 0.9500 . ?
C45 C46 1.394(17) . ?
C45 H45A 0.9500 . ?
C46 C47 1.376(15) . ?
C46 H46A 0.9500 . ?
C47 H47A 0.9500 . ?
C48 C49 1.401(14) . ?
C48 C53 1.411(14) . ?
C49 C50 1.408(15) . ?
C49 H49A 0.9500 . ?
C50 C51 1.353(17) . ?
C50 H50A 0.9500 . ?
C51 C52 1.377(17) . ?
C51 H51A 0.9500 . ?
C52 C53 1.424(16) . ?
C52 H52A 0.9500 . ?
C53 H53A 0.9500 . ?
Cl1S C1S 1.61(3) . ?
Cl2S C1S 1.84(3) . ?
C1S H1SA 0.9900 . ?
C1S H1SB 0.9900 . ?
Cl3S C2S 1.62(2) . ?
Cl4S C2S 1.67(2) . ?
C2S H2SA 0.9900 . ?
C2S H2SB 0.9900 . ?
Cl5S C3S 1.84(3) . ?
Cl6S C3S 1.48(4) . ?
Cl5' C3S 1.74(4) . ?
Cl6' C3S 1.34(4) . ?
C3S H3SA 0.9900 . ?
C3S H3SB 0.9899 . ?
C3S H3SC 0.9600 . ?
C3S H3SD 0.9600 . ?
